data_4069778
loop_
_publ_author_name
'Axenov, Kirill V.'
'Kehr, Gerald'
'Fr\"ohlich, Roland'
'Erker, Gerhard'

_publ_section_title
;
 Functional Group Chemistry at the Group 4 Bent Metallocene Frameworks:
 Formation and &#x201C;Metal-Free&#x201D; Catalytic Hydrogenation of
 Bis(imino-Cp)zirconium Complexes
;
_journal_issue 17
_journal_name_full Organometallics
_journal_page_first 5148
_journal_paper_doi 10.1021/om9004093
_journal_volume 28
_journal_year 2009
_chemical_formula_sum 'C30 H46 Li N O3'
_chemical_formula_weight 475.62
_chemical_name_systematic
; 
 ? 
;
_space_group_IT_number 14
_symmetry_cell_setting monoclinic
_symmetry_space_group_name_Hall '-P 2ybc'
_symmetry_space_group_name_H-M 'P 1 21/c 1'
_atom_sites_solution_hydrogens geom
_atom_sites_solution_primary direct
_atom_sites_solution_secondary difmap
_audit_creation_method SHELXL-97
_cell_angle_alpha 90.00
_cell_angle_beta 101.39(1)
_cell_angle_gamma 90.00
_cell_formula_units_Z 4
_cell_length_a 17.307(1)
_cell_length_b 9.958(1)
_cell_length_c 17.545(1)
_cell_measurement_reflns_used 5009
_cell_measurement_temperature 223(2)
_cell_measurement_theta_max 68.25
_cell_measurement_theta_min 0.88
_cell_volume 2964.2(4)
_computing_cell_refinement 'Collect (Nonius B.V., 1998)'
_computing_data_collection 'Collect (Nonius B.V., 1998)'
_computing_data_reduction 'Denzo-SMN (Otwinowski & Minor, 1997)'
_computing_molecular_graphics 'XP (BrukerAXS, 2000)'
_computing_publication_material 'SHELXL-97 (Sheldrick, 1997)'
_computing_structure_refinement 'SHELXL-97 (Sheldrick, 1997)'
_computing_structure_solution 'SHELXS-97 (Sheldrick, 1990)'
_diffrn_ambient_temperature 223(2)
_diffrn_measured_fraction_theta_full 0.967
_diffrn_measured_fraction_theta_max 0.967
_diffrn_measurement_device_type 'Nonius KappaCCD APEXII'
_diffrn_measurement_method '\w and \f scans'
_diffrn_radiation_monochromator graphite
_diffrn_radiation_source 'fine-focus sealed tube'
_diffrn_radiation_type CuK\a
_diffrn_radiation_wavelength 1.54178
_diffrn_reflns_av_R_equivalents 0.034
_diffrn_reflns_av_sigmaI/netI 0.0245
_diffrn_reflns_limit_h_max 20
_diffrn_reflns_limit_h_min -20
_diffrn_reflns_limit_k_max 11
_diffrn_reflns_limit_k_min -8
_diffrn_reflns_limit_l_max 20
_diffrn_reflns_limit_l_min -20
_diffrn_reflns_number 21098
_diffrn_reflns_theta_full 68.07
_diffrn_reflns_theta_max 68.07
_diffrn_reflns_theta_min 5.13
_exptl_absorpt_coefficient_mu 0.515
_exptl_absorpt_correction_T_max 0.9267
_exptl_absorpt_correction_T_min 0.7474
_exptl_absorpt_correction_type multi-scan
_exptl_absorpt_process_details 'Denzo (Otwinowski, Borek, Majewski & Minor, 2003)'
_exptl_crystal_colour red
_exptl_crystal_density_diffrn 1.066
_exptl_crystal_density_method 'not measured'
_exptl_crystal_description plate
_exptl_crystal_F_000 1040
_exptl_crystal_size_max 0.60
_exptl_crystal_size_mid 0.40
_exptl_crystal_size_min 0.15
_refine_diff_density_max 0.283
_refine_diff_density_min -0.205
_refine_diff_density_rms 0.037
_refine_ls_extinction_method none
_refine_ls_goodness_of_fit_ref 1.056
_refine_ls_hydrogen_treatment riding
_refine_ls_matrix_type full
_refine_ls_number_parameters 320
_refine_ls_number_reflns 5218
_refine_ls_number_restraints 0
_refine_ls_restrained_S_all 1.056
_refine_ls_R_factor_all 0.0762
_refine_ls_R_factor_gt 0.0694
_refine_ls_shift/su_max 0.000
_refine_ls_shift/su_mean 0.000
_refine_ls_structure_factor_coef Fsqd
_refine_ls_weighting_details 'calc w=1/[\s^2^(Fo^2^)+(0.1013P)^2^+1.1310P] where P=(Fo^2^+2Fc^2^)/3'
_refine_ls_weighting_scheme calc
_refine_ls_wR_factor_gt 0.1934
_refine_ls_wR_factor_ref 0.2012
_reflns_number_gt 4601
_reflns_number_total 5218
_reflns_threshold_expression >2sigma(I)
_cod_data_source_file om9004093_si_002.cif
_cod_data_source_block erk3846
_cod_original_sg_symbol_H-M P21/c
_cod_database_code 4069778

loop_
_symmetry_equiv_pos_as_xyz
'x, y, z'
'-x, y+1/2, -z+1/2'
'-x, -y, -z'
'x, -y-1/2, z-1/2'

loop_
_atom_site_label
_atom_site_type_symbol
_atom_site_fract_x
_atom_site_fract_y
_atom_site_fract_z
_atom_site_U_iso_or_equiv
_atom_site_adp_type
_atom_site_occupancy
_atom_site_symmetry_multiplicity
_atom_site_calc_flag
_atom_site_refinement_flags
Li Li 0.2486(2) 0.6521(3) 0.2355(2) 0.0569(8) Uani 1 1 d .
N1 N 0.23498(9) 0.84555(16) 0.26170(9) 0.0498(4) Uani 1 1 d .
C1 C 0.17981(12) 0.9843(2) 0.35682(12) 0.0535(5) Uani 1 1 d .
C2 C 0.19896(14) 1.1227(2) 0.34758(14) 0.0631(6) Uani 1 1 d .
H2 H 0.2283 1.1574 0.3124 0.076 Uiso 1 1 calc R
C3 C 0.16602(17) 1.1956(3) 0.40038(15) 0.0785(7) Uani 1 1 d .
H3 H 0.1693 1.2892 0.4073 0.094 Uiso 1 1 calc R
C4 C 0.12656(16) 1.1058(3) 0.44223(16) 0.0800(7) Uani 1 1 d .
H4 H 0.0990 1.1296 0.4813 0.096 Uiso 1 1 calc R
C5 C 0.13523(14) 0.9805(3) 0.41645(14) 0.0682(6) Uani 1 1 d .
H5 H 0.1148 0.9023 0.4351 0.082 Uiso 1 1 calc R
C6 C 0.19754(11) 0.8683(2) 0.31779(12) 0.0515(5) Uani 1 1 d .
H6 H 0.1779 0.7895 0.3365 0.062 Uiso 1 1 calc R
C7 C 0.26901(11) 0.95278(18) 0.22526(11) 0.0477(4) Uani 1 1 d .
C8 C 0.22687(13) 1.0089(2) 0.15563(12) 0.0564(5) Uani 1 1 d .
C9 C 0.26538(16) 1.1003(2) 0.11611(14) 0.0699(6) Uani 1 1 d .
H9 H 0.2381 1.1381 0.0694 0.084 Uiso 1 1 calc R
C10 C 0.34234(16) 1.1365(2) 0.14395(15) 0.0725(6) Uani 1 1 d .
H10 H 0.3673 1.1980 0.1162 0.087 Uiso 1 1 calc R
C11 C 0.38293(14) 1.0827(2) 0.21252(14) 0.0654(6) Uani 1 1 d .
H11 H 0.4356 1.1080 0.2311 0.078 Uiso 1 1 calc R
C12 C 0.34734(12) 0.99146(19) 0.25471(12) 0.0523(5) Uani 1 1 d .
C13 C 0.14230(14) 0.9684(3) 0.12322(14) 0.0687(6) Uani 1 1 d .
H13 H 0.1211 0.9286 0.1666 0.082 Uiso 1 1 calc R
C14 C 0.13854(19) 0.8598(3) 0.0611(2) 0.1017(10) Uani 1 1 d .
H14A H 0.0853 0.8248 0.0475 0.152 Uiso 1 1 calc R
H14B H 0.1745 0.7876 0.0810 0.152 Uiso 1 1 calc R
H14C H 0.1534 0.8981 0.0152 0.152 Uiso 1 1 calc R
C15 C 0.08958(18) 1.0854(3) 0.0923(2) 0.0988(10) Uani 1 1 d .
H15A H 0.0955 1.1560 0.1311 0.148 Uiso 1 1 calc R
H15B H 0.0351 1.0557 0.0806 0.148 Uiso 1 1 calc R
H15C H 0.1043 1.1194 0.0453 0.148 Uiso 1 1 calc R
C16 C 0.39299(12) 0.9351(2) 0.33061(13) 0.0623(6) Uani 1 1 d .
H16 H 0.3546 0.8890 0.3566 0.075 Uiso 1 1 calc R
C17 C 0.45249(18) 0.8313(3) 0.31700(19) 0.0960(9) Uani 1 1 d .
H17A H 0.4254 0.7578 0.2866 0.144 Uiso 1 1 calc R
H17B H 0.4806 0.7974 0.3666 0.144 Uiso 1 1 calc R
H17C H 0.4896 0.8720 0.2891 0.144 Uiso 1 1 calc R
C18 C 0.43129(17) 1.0459(3) 0.38516(16) 0.0854(8) Uani 1 1 d .
H18A H 0.4555 1.0071 0.4349 0.128 Uiso 1 1 calc R
H18B H 0.3915 1.1105 0.3927 0.128 Uiso 1 1 calc R
H18C H 0.4713 1.0906 0.3626 0.128 Uiso 1 1 calc R
O21 O 0.14730(9) 0.56366(16) 0.21484(12) 0.0770(5) Uani 1 1 d .
C22 C 0.1341(2) 0.4243(3) 0.2235(3) 0.1362(17) Uani 1 1 d .
H22A H 0.1723 0.3881 0.2675 0.163 Uiso 1 1 calc R
H22B H 0.1399 0.3757 0.1764 0.163 Uiso 1 1 calc R
C23 C 0.05225(19) 0.4088(4) 0.2374(3) 0.1294(16) Uani 1 1 d .
H23A H 0.0522 0.3578 0.2852 0.155 Uiso 1 1 calc R
H23B H 0.0187 0.3624 0.1938 0.155 Uiso 1 1 calc R
C24 C 0.02385(16) 0.5507(4) 0.2448(2) 0.0962(9) Uani 1 1 d .
H24A H -0.0326 0.5595 0.2231 0.115 Uiso 1 1 calc R
H24B H 0.0343 0.5806 0.2991 0.115 Uiso 1 1 calc R
C25 C 0.07167(14) 0.6257(3) 0.19859(19) 0.0840(8) Uani 1 1 d .
H25A H 0.0485 0.6197 0.1430 0.101 Uiso 1 1 calc R
H25B H 0.0755 0.7205 0.2138 0.101 Uiso 1 1 calc R
O31 O 0.31333(10) 0.54134(17) 0.31851(10) 0.0730(5) Uani 1 1 d .
C32 C 0.3074(2) 0.5481(4) 0.39755(18) 0.1079(11) Uani 1 1 d .
H32A H 0.2585 0.5058 0.4055 0.130 Uiso 1 1 calc R
H32B H 0.3080 0.6417 0.4149 0.130 Uiso 1 1 calc R
C33 C 0.3757(4) 0.4760(9) 0.4403(3) 0.209(4) Uani 1 1 d .
H33A H 0.4040 0.5325 0.4825 0.251 Uiso 1 1 calc R
H33B H 0.3585 0.3943 0.4632 0.251 Uiso 1 1 calc R
C34 C 0.4258(3) 0.4423(4) 0.3894(2) 0.1291(15) Uani 1 1 d .
H34A H 0.4473 0.3517 0.4001 0.155 Uiso 1 1 calc R
H34B H 0.4695 0.5063 0.3939 0.155 Uiso 1 1 calc R
C35 C 0.3742(2) 0.4495(3) 0.31124(19) 0.0973(9) Uani 1 1 d .
H35A H 0.4039 0.4815 0.2727 0.117 Uiso 1 1 calc R
H35B H 0.3522 0.3609 0.2952 0.117 Uiso 1 1 calc R
O41 O 0.30120(10) 0.62053(16) 0.14975(9) 0.0698(4) Uani 1 1 d .
C42 C 0.34771(16) 0.7047(3) 0.11081(16) 0.0771(7) Uani 1 1 d .
H42A H 0.4026 0.7065 0.1390 0.093 Uiso 1 1 calc R
H42B H 0.3271 0.7966 0.1069 0.093 Uiso 1 1 calc R
C43 C 0.34234(18) 0.6449(3) 0.03187(15) 0.0807(7) Uani 1 1 d .
H43A H 0.3914 0.6585 0.0131 0.097 Uiso 1 1 calc R
H43B H 0.2987 0.6845 -0.0055 0.097 Uiso 1 1 calc R
C44 C 0.32810(17) 0.4982(3) 0.04373(15) 0.0771(7) Uani 1 1 d .
H44A H 0.3004 0.4560 -0.0044 0.092 Uiso 1 1 calc R
H44B H 0.3776 0.4503 0.0626 0.092 Uiso 1 1 calc R
C45 C 0.27810(18) 0.5015(3) 0.10368(16) 0.0802(7) Uani 1 1 d .
H45A H 0.2222 0.5058 0.0790 0.096 Uiso 1 1 calc R
H45B H 0.2869 0.4209 0.1363 0.096 Uiso 1 1 calc R

loop_
_atom_site_aniso_label
_atom_site_aniso_U_11
_atom_site_aniso_U_22
_atom_site_aniso_U_33
_atom_site_aniso_U_23
_atom_site_aniso_U_13
_atom_site_aniso_U_12
Li 0.0542(18) 0.0523(18) 0.064(2) 0.0016(15) 0.0108(15) -0.0024(14)
N1 0.0475(8) 0.0486(9) 0.0533(9) 0.0020(7) 0.0105(7) -0.0007(7)
C1 0.0525(10) 0.0511(11) 0.0541(11) -0.0019(9) 0.0041(8) 0.0057(8)
C2 0.0700(13) 0.0538(12) 0.0642(13) -0.0023(10) 0.0105(10) 0.0048(10)
C3 0.0949(18) 0.0613(14) 0.0776(16) -0.0119(12) 0.0133(14) 0.0146(13)
C4 0.0778(16) 0.0933(19) 0.0709(15) -0.0105(14) 0.0199(13) 0.0171(14)
C5 0.0631(13) 0.0794(16) 0.0632(13) 0.0014(11) 0.0153(10) 0.0043(11)
C6 0.0473(10) 0.0481(10) 0.0576(11) 0.0066(8) 0.0065(8) -0.0018(8)
C7 0.0515(10) 0.0408(9) 0.0515(10) -0.0039(8) 0.0123(8) 0.0030(8)
C8 0.0634(12) 0.0498(11) 0.0545(11) 0.0016(9) 0.0080(9) 0.0050(9)
C9 0.0861(16) 0.0621(13) 0.0606(13) 0.0133(11) 0.0121(11) 0.0028(12)
C10 0.0845(16) 0.0621(14) 0.0752(15) 0.0121(12) 0.0259(13) -0.0093(12)
C11 0.0643(13) 0.0598(13) 0.0741(14) 0.0048(11) 0.0190(11) -0.0100(10)
C12 0.0542(11) 0.0458(10) 0.0577(11) -0.0008(8) 0.0132(9) -0.0017(8)
C13 0.0658(13) 0.0728(14) 0.0620(13) 0.0077(11) -0.0010(10) 0.0036(11)
C14 0.0856(19) 0.100(2) 0.107(2) -0.0295(18) -0.0109(17) 0.0057(16)
C15 0.0785(18) 0.095(2) 0.118(2) 0.0117(18) 0.0067(17) 0.0231(15)
C16 0.0496(11) 0.0686(14) 0.0658(13) 0.0090(10) 0.0046(9) -0.0075(9)
C17 0.0879(19) 0.091(2) 0.102(2) 0.0144(17) 0.0020(16) 0.0265(16)
C18 0.0791(16) 0.104(2) 0.0686(15) -0.0045(14) 0.0033(13) -0.0198(15)
O21 0.0559(9) 0.0551(9) 0.1203(14) 0.0020(9) 0.0181(9) -0.0073(7)
C22 0.088(2) 0.0559(17) 0.268(6) 0.014(2) 0.044(3) -0.0119(15)
C23 0.0759(19) 0.101(2) 0.202(4) 0.056(3) 0.004(2) -0.0239(18)
C24 0.0582(14) 0.115(3) 0.115(2) -0.0003(19) 0.0163(15) -0.0160(15)
C25 0.0560(13) 0.0714(16) 0.118(2) 0.0057(15) 0.0011(13) -0.0057(11)
O31 0.0788(10) 0.0713(10) 0.0688(10) 0.0072(8) 0.0143(8) 0.0151(8)
C32 0.131(3) 0.124(3) 0.0721(18) 0.0090(18) 0.0288(18) 0.017(2)
C33 0.199(6) 0.341(10) 0.084(3) 0.067(4) 0.023(3) 0.125(6)
C34 0.125(3) 0.114(3) 0.127(3) 0.012(2) -0.024(3) 0.032(2)
C35 0.098(2) 0.092(2) 0.097(2) -0.0010(16) 0.0067(17) 0.0362(17)
O41 0.0819(10) 0.0695(10) 0.0611(9) -0.0070(7) 0.0218(8) -0.0017(8)
C42 0.0799(16) 0.0752(16) 0.0826(16) -0.0055(13) 0.0315(13) 0.0011(13)
C43 0.0898(18) 0.0902(19) 0.0650(15) 0.0058(13) 0.0223(13) 0.0119(14)
C44 0.0860(17) 0.0808(17) 0.0639(14) -0.0137(12) 0.0134(12) 0.0089(13)
C45 0.0973(19) 0.0731(16) 0.0708(15) -0.0129(13) 0.0183(13) -0.0072(14)

loop_
_atom_type_symbol
_atom_type_description
_atom_type_scat_dispersion_real
_atom_type_scat_dispersion_imag
_atom_type_scat_source
C C 0.0181 0.0091 'International Tables Vol C Tables 4.2.6.8 and 6.1.1.4'
H H 0.0000 0.0000 'International Tables Vol C Tables 4.2.6.8 and 6.1.1.4'
Li Li 0.0008 0.0003 'International Tables Vol C Tables 4.2.6.8 and 6.1.1.4'
N N 0.0311 0.0180 'International Tables Vol C Tables 4.2.6.8 and 6.1.1.4'
O O 0.0492 0.0322 'International Tables Vol C Tables 4.2.6.8 and 6.1.1.4'

loop_
_geom_angle_atom_site_label_1
_geom_angle_atom_site_label_2
_geom_angle_atom_site_label_3
_geom_angle
O21 Li O41 109.24(19)
O21 Li O31 104.14(18)
O41 Li O31 101.34(17)
O21 Li N1 109.71(18)
O41 Li N1 115.43(18)
O31 Li N1 116.12(19)
C6 N1 C7 121.27(16)
C6 N1 Li 116.06(17)
C7 N1 Li 122.51(15)
C6 C1 C5 122.6(2)
C6 C1 C2 131.0(2)
C5 C1 C2 106.3(2)
C3 C2 C1 107.0(2)
C3 C2 H2 126.5
C1 C2 H2 126.5
C2 C3 C4 108.7(2)
C2 C3 H3 125.7
C4 C3 H3 125.7
C5 C4 C3 108.3(2)
C5 C4 H4 125.8
C3 C4 H4 125.8
C4 C5 C1 109.6(2)
C4 C5 H5 125.2
C1 C5 H5 125.2
N1 C6 C1 134.42(19)
N1 C6 H6 112.8
C1 C6 H6 112.8
C12 C7 C8 120.44(18)
C12 C7 N1 119.52(17)
C8 C7 N1 119.70(17)
C9 C8 C7 118.3(2)
C9 C8 C13 120.6(2)
C7 C8 C13 121.06(19)
C10 C9 C8 121.4(2)
C10 C9 H9 119.3
C8 C9 H9 119.3
C9 C10 C11 120.0(2)
C9 C10 H10 120.0
C11 C10 H10 120.0
C10 C11 C12 121.1(2)
C10 C11 H11 119.5
C12 C11 H11 119.5
C11 C12 C7 118.67(19)
C11 C12 C16 120.05(19)
C7 C12 C16 121.28(18)
C15 C13 C8 113.5(2)
C15 C13 C14 110.6(2)
C8 C13 C14 110.9(2)
C15 C13 H13 107.2
C8 C13 H13 107.2
C14 C13 H13 107.2
C13 C14 H14A 109.5
C13 C14 H14B 109.5
H14A C14 H14B 109.5
C13 C14 H14C 109.5
H14A C14 H14C 109.5
H14B C14 H14C 109.5
C13 C15 H15A 109.5
C13 C15 H15B 109.5
H15A C15 H15B 109.5
C13 C15 H15C 109.5
H15A C15 H15C 109.5
H15B C15 H15C 109.5
C17 C16 C12 111.6(2)
C17 C16 C18 111.7(2)
C12 C16 C18 111.8(2)
C17 C16 H16 107.2
C12 C16 H16 107.2
C18 C16 H16 107.2
C16 C17 H17A 109.5
C16 C17 H17B 109.5
H17A C17 H17B 109.5
C16 C17 H17C 109.5
H17A C17 H17C 109.5
H17B C17 H17C 109.5
C16 C18 H18A 109.5
C16 C18 H18B 109.5
H18A C18 H18B 109.5
C16 C18 H18C 109.5
H18A C18 H18C 109.5
H18B C18 H18C 109.5
C22 O21 C25 106.5(2)
C22 O21 Li 125.8(2)
C25 O21 Li 127.19(18)
O21 C22 C23 107.2(3)
O21 C22 H22A 110.3
C23 C22 H22A 110.3
O21 C22 H22B 110.3
C23 C22 H22B 110.3
H22A C22 H22B 108.5
C22 C23 C24 104.6(3)
C22 C23 H23A 110.8
C24 C23 H23A 110.8
C22 C23 H23B 110.8
C24 C23 H23B 110.8
H23A C23 H23B 108.9
C25 C24 C23 101.5(3)
C25 C24 H24A 111.5
C23 C24 H24A 111.5
C25 C24 H24B 111.5
C23 C24 H24B 111.5
H24A C24 H24B 109.3
O21 C25 C24 105.3(2)
O21 C25 H25A 110.7
C24 C25 H25A 110.7
O21 C25 H25B 110.7
C24 C25 H25B 110.7
H25A C25 H25B 108.8
C32 O31 C35 108.5(2)
C32 O31 Li 123.6(2)
C35 O31 Li 127.8(2)
O31 C32 C33 105.9(3)
O31 C32 H32A 110.6
C33 C32 H32A 110.6
O31 C32 H32B 110.6
C33 C32 H32B 110.6
H32A C32 H32B 108.7
C34 C33 C32 109.3(3)
C34 C33 H33A 109.8
C32 C33 H33A 109.8
C34 C33 H33B 109.8
C32 C33 H33B 109.8
H33A C33 H33B 108.3
C33 C34 C35 104.0(4)
C33 C34 H34A 110.9
C35 C34 H34A 110.9
C33 C34 H34B 110.9
C35 C34 H34B 110.9
H34A C34 H34B 109.0
O31 C35 C34 105.6(3)
O31 C35 H35A 110.6
C34 C35 H35A 110.6
O31 C35 H35B 110.6
C34 C35 H35B 110.6
H35A C35 H35B 108.7
C42 O41 C45 109.49(18)
C42 O41 Li 132.45(18)
C45 O41 Li 116.61(18)
O41 C42 C43 105.8(2)
O41 C42 H42A 110.6
C43 C42 H42A 110.6
O41 C42 H42B 110.6
C43 C42 H42B 110.6
H42A C42 H42B 108.7
C42 C43 C44 103.9(2)
C42 C43 H43A 111.0
C44 C43 H43A 111.0
C42 C43 H43B 111.0
C44 C43 H43B 111.0
H43A C43 H43B 109.0
C45 C44 C43 102.2(2)
C45 C44 H44A 111.3
C43 C44 H44A 111.3
C45 C44 H44B 111.3
C43 C44 H44B 111.3
H44A C44 H44B 109.2
O41 C45 C44 106.1(2)
O41 C45 H45A 110.5
C44 C45 H45A 110.5
O41 C45 H45B 110.5
C44 C45 H45B 110.5
H45A C45 H45B 108.7

loop_
_geom_bond_atom_site_label_1
_geom_bond_atom_site_label_2
_geom_bond_distance
Li O21 1.931(4)
Li O41 1.932(4)
Li O31 1.986(4)
Li N1 2.005(4)
N1 C6 1.301(3)
N1 C7 1.430(2)
C1 C6 1.408(3)
C1 C5 1.418(3)
C1 C2 1.434(3)
C2 C3 1.385(3)
C2 H2 0.9400
C3 C4 1.416(4)
C3 H3 0.9400
C4 C5 1.345(4)
C4 H4 0.9400
C5 H5 0.9400
C6 H6 0.9400
C7 C12 1.406(3)
C7 C8 1.409(3)
C8 C9 1.392(3)
C8 C13 1.516(3)
C9 C10 1.373(4)
C9 H9 0.9400
C10 C11 1.376(4)
C10 H10 0.9400
C11 C12 1.390(3)
C11 H11 0.9400
C12 C16 1.515(3)
C13 C15 1.512(4)
C13 C14 1.528(4)
C13 H13 0.9900
C14 H14A 0.9700
C14 H14B 0.9700
C14 H14C 0.9700
C15 H15A 0.9700
C15 H15B 0.9700
C15 H15C 0.9700
C16 C17 1.511(4)
C16 C18 1.523(4)
C16 H16 0.9900
C17 H17A 0.9700
C17 H17B 0.9700
C17 H17C 0.9700
C18 H18A 0.9700
C18 H18B 0.9700
C18 H18C 0.9700
O21 C22 1.420(3)
O21 C25 1.424(3)
C22 C23 1.493(5)
C22 H22A 0.9800
C22 H22B 0.9800
C23 C24 1.511(5)
C23 H23A 0.9800
C23 H23B 0.9800
C24 C25 1.472(4)
C24 H24A 0.9800
C24 H24B 0.9800
C25 H25A 0.9800
C25 H25B 0.9800
O31 C32 1.412(3)
O31 C35 1.420(3)
C32 C33 1.457(6)
C32 H32A 0.9800
C32 H32B 0.9800
C33 C34 1.401(6)
C33 H33A 0.9800
C33 H33B 0.9800
C34 C35 1.483(5)
C34 H34A 0.9800
C34 H34B 0.9800
C35 H35A 0.9800
C35 H35B 0.9800
O41 C42 1.426(3)
O41 C45 1.446(3)
C42 C43 1.493(4)
C42 H42A 0.9800
C42 H42B 0.9800
C43 C44 1.503(4)
C43 H43A 0.9800
C43 H43B 0.9800
C44 C45 1.489(4)
C44 H44A 0.9800
C44 H44B 0.9800
C45 H45A 0.9800
C45 H45B 0.9800

loop_
_geom_torsion_atom_site_label_1
_geom_torsion_atom_site_label_2
_geom_torsion_atom_site_label_3
_geom_torsion_atom_site_label_4
_geom_torsion
O21 Li N1 C6 54.1(2)
O41 Li N1 C6 177.98(17)
O31 Li N1 C6 -63.6(2)
O21 Li N1 C7 -130.35(19)
O41 Li N1 C7 -6.4(3)
O31 Li N1 C7 112.0(2)
C6 C1 C2 C3 179.2(2)
C5 C1 C2 C3 -0.1(3)
C1 C2 C3 C4 -0.1(3)
C2 C3 C4 C5 0.4(3)
C3 C4 C5 C1 -0.5(3)
C6 C1 C5 C4 -179.1(2)
C2 C1 C5 C4 0.4(3)
C7 N1 C6 C1 -0.3(3)
Li N1 C6 C1 175.4(2)
C5 C1 C6 N1 178.5(2)
C2 C1 C6 N1 -0.8(4)
C6 N1 C7 C12 90.5(2)
Li N1 C7 C12 -84.8(2)
C6 N1 C7 C8 -96.2(2)
Li N1 C7 C8 88.5(2)
C12 C7 C8 C9 1.6(3)
N1 C7 C8 C9 -171.59(19)
C12 C7 C8 C13 -179.86(19)
N1 C7 C8 C13 6.9(3)
C7 C8 C9 C10 -0.4(4)
C13 C8 C9 C10 -178.9(2)
C8 C9 C10 C11 -0.4(4)
C9 C10 C11 C12 0.0(4)
C10 C11 C12 C7 1.2(3)
C10 C11 C12 C16 -179.2(2)
C8 C7 C12 C11 -2.0(3)
N1 C7 C12 C11 171.24(18)
C8 C7 C12 C16 178.35(19)
N1 C7 C12 C16 -8.4(3)
C9 C8 C13 C15 -43.6(3)
C7 C8 C13 C15 137.9(2)
C9 C8 C13 C14 81.6(3)
C7 C8 C13 C14 -96.9(3)
C11 C12 C16 C17 -75.0(3)
C7 C12 C16 C17 104.7(2)
C11 C12 C16 C18 50.8(3)
C7 C12 C16 C18 -129.5(2)
O41 Li O21 C22 78.1(4)
O31 Li O21 C22 -29.5(4)
N1 Li O21 C22 -154.4(3)
O41 Li O21 C25 -111.1(3)
O31 Li O21 C25 141.3(2)
N1 Li O21 C25 16.3(3)
C25 O21 C22 C23 -17.9(5)
Li O21 C22 C23 154.4(3)
O21 C22 C23 C24 -6.1(5)
C22 C23 C24 C25 26.5(4)
C22 O21 C25 C24 35.8(4)
Li O21 C25 C24 -136.4(2)
C23 C24 C25 O21 -38.2(3)
O21 Li O31 C32 -78.0(3)
O41 Li O31 C32 168.6(3)
N1 Li O31 C32 42.7(3)
O21 Li O31 C35 105.3(3)
O41 Li O31 C35 -8.1(3)
N1 Li O31 C35 -134.0(3)
C35 O31 C32 C33 9.9(5)
Li O31 C32 C33 -167.4(4)
O31 C32 C33 C34 7.2(7)
C32 C33 C34 C35 -20.3(7)
C32 O31 C35 C34 -22.3(4)
Li O31 C35 C34 154.8(3)
C33 C34 C35 O31 26.0(5)
O21 Li O41 C42 139.9(2)
O31 Li O41 C42 -110.6(2)
N1 Li O41 C42 15.7(3)
O21 Li O41 C45 -24.7(3)
O31 Li O41 C45 84.8(2)
N1 Li O41 C45 -148.9(2)
C45 O41 C42 C43 9.0(3)
Li O41 C42 C43 -156.4(2)
O41 C42 C43 C44 -27.7(3)
C42 C43 C44 C45 35.1(3)
C42 O41 C45 C44 13.6(3)
Li O41 C45 C44 -178.4(2)
C43 C44 C45 O41 -30.0(3)
